data_4128496
loop_
_publ_author_name
'Kar, Sayan'
'Sen, Raktim'
'Kothandaraman, Jotheeswari'
'Goeppert, Alain'
'Chowdhury, Ryan'
'Munoz, Socrates B.'
'Haiges, Ralf'
'Prakash, G. K. Surya'

_publ_section_title
;
 Mechanistic Insights into Ruthenium-Pincer-Catalyzed Amine-Assisted
 Homogeneous Hydrogenation of CO<sub>2</sub> to Methanol.
;
_journal_issue 7
_journal_name_full 'Journal of the American Chemical Society'
_journal_page_first 3160
_journal_page_last 3170
_journal_paper_doi 10.1021/jacs.8b12763
_journal_volume 141
_journal_year 2019
_chemical_formula_sum 'C23 H53 N O8 P2 Ru'
_chemical_formula_weight 634.67
_space_group_crystal_system orthorhombic
_space_group_IT_number 61
_space_group_name_Hall '-P 2ac 2ab'
_space_group_name_H-M_alt 'P b c a'
_atom_sites_solution_hydrogens mixed
_cell_angle_alpha 90
_cell_angle_beta 90
_cell_angle_gamma 90
_cell_formula_units_Z 8
_cell_length_a 12.463(7)
_cell_length_b 15.073(8)
_cell_length_c 32.221(17)
_cell_measurement_reflns_used 8158
_cell_measurement_temperature 100.(2)
_cell_measurement_theta_max 29.7591
_cell_measurement_theta_min 2.4688
_cell_volume 6053(6)
_computing_cell_refinement 'APEX3 v2017.3-0 (Bruker AXS, 2017)'
_computing_data_collection 'Bruker Instrument Service v2012.12.0.3 (Bruker AXS, 2012)'
_computing_data_reduction 'SAINT V8.38A (Bruker AXS, 2013)'
_computing_molecular_graphics 'shelXle (C.B. Huebschle, rev 833)'
_computing_publication_material 'SHELXTL XL 2016/6 (Bruker AXS, 2016)'
_computing_structure_refinement 'SHELXTL XL 2016/6 (Bruker AXS, 2016)'
_computing_structure_solution 'SHELXTL XT 2014/5 (Bruker AXS, 2014)'
_diffrn_ambient_temperature 100.(2)
_diffrn_detector_area_resol_mean 8.3333
_diffrn_measured_fraction_theta_full 1.000
_diffrn_measured_fraction_theta_max 1.000
_diffrn_measurement_device_type 'Bruker APEX II CCD'
_diffrn_measurement_method 'omega- and phi-scans'
_diffrn_radiation_monochromator 'TRIUMPH curved-crystal'
_diffrn_radiation_type 'MoK\a '
_diffrn_radiation_wavelength 0.71073
_diffrn_reflns_av_R_equivalents 0.0878
_diffrn_reflns_av_unetI/netI 0.0830
_diffrn_reflns_limit_h_max 16
_diffrn_reflns_limit_h_min -15
_diffrn_reflns_limit_k_max 14
_diffrn_reflns_limit_k_min -19
_diffrn_reflns_limit_l_max 27
_diffrn_reflns_limit_l_min -41
_diffrn_reflns_number 31552
_diffrn_reflns_theta_full 27.48
_diffrn_reflns_theta_max 27.48
_diffrn_reflns_theta_min 1.26
_diffrn_source 'fine-focus tube'
_exptl_absorpt_coefficient_mu 0.666
_exptl_absorpt_correction_T_max 0.98
_exptl_absorpt_correction_T_min 0.78
_exptl_absorpt_correction_type multi-scan
_exptl_absorpt_process_details 'SADABS 2016/2 (Bruker AXS, 2016)'
_exptl_crystal_colour 'clear colourless'
_exptl_crystal_density_diffrn 1.393
_exptl_crystal_density_method 'not measured'
_exptl_crystal_description plate
_exptl_crystal_F_000 2688
_exptl_crystal_size_max 0.311
_exptl_crystal_size_mid 0.209
_exptl_crystal_size_min 0.036
_refine_diff_density_max 1.537
_refine_diff_density_min -1.895
_refine_ls_extinction_method none
_refine_ls_goodness_of_fit_ref 1.019
_refine_ls_hydrogen_treatment mixed
_refine_ls_matrix_type full
_refine_ls_number_parameters 352
_refine_ls_number_reflns 6935
_refine_ls_number_restraints 10
_refine_ls_restrained_S_all 1.019
_refine_ls_R_factor_all 0.1084
_refine_ls_R_factor_gt 0.0621
_refine_ls_shift/su_max 0.002
_refine_ls_shift/su_mean 0.000
_refine_ls_structure_factor_coef Fsqd
_refine_ls_weighting_details 'w=1/[\s^2^(Fo^2^)+(0.0393P)^2^+31.4938P] where P=(Fo^2^+2Fc^2^)/3'
_refine_ls_weighting_scheme calc
_refine_ls_wR_factor_gt 0.1214
_refine_ls_wR_factor_ref 0.1368
_reflns_number_gt 4509
_reflns_number_total 6935
_reflns_threshold_expression 'I > 2\s(I)'
_cod_data_source_file ja8b12763_si_003.cif
_cod_data_source_block SK2_4_98
_cod_original_cell_volume 6053.(5)
_cod_database_code 4128496

loop_
_space_group_symop_operation_xyz
'x, y, z'
'-x+1/2, -y, z+1/2'
'-x, y+1/2, -z+1/2'
'x+1/2, -y+1/2, -z'
'-x, -y, -z'
'x-1/2, y, -z-1/2'
'x, -y-1/2, z-1/2'
'-x-1/2, y-1/2, z'

loop_
_atom_site_type_symbol
_atom_site_label
_atom_site_fract_x
_atom_site_fract_y
_atom_site_fract_z
_atom_site_U_iso_or_equiv
_atom_site_adp_type
_atom_site_calc_flag
_atom_site_refinement_flags_adp
_atom_site_refinement_flags_posn
_atom_site_occupancy
C C1 0.5049(4) 0.3275(3) 0.69790(16) 0.0200(11) Uani d . . 1
C C2 0.3902(4) 0.4790(4) 0.67258(17) 0.0183(11) Uani d . . 1
C C3 0.3689(4) 0.3563(3) 0.56128(16) 0.0184(11) Uani d . . 1
H H3A 0.415782 0.32261 0.542133 0.022 Uiso calc U R 1
H H3B 0.295016 0.354854 0.550023 0.022 Uiso calc U R 1
C C4 0.4074(4) 0.4523(3) 0.56365(17) 0.0172(11) Uani d . . 1
H H4A 0.419741 0.475643 0.535328 0.021 Uiso calc U R 1
H H4B 0.352104 0.489482 0.577206 0.021 Uiso calc U R 1
C C5 0.5570(4) 0.5468(3) 0.58885(16) 0.0157(11) Uani d . . 1
H H5A 0.507588 0.588207 0.603162 0.019 Uiso calc U R 1
H H5B 0.567854 0.56843 0.56014 0.019 Uiso calc U R 1
C C6 0.6642(4) 0.5438(3) 0.61163(17) 0.0180(11) Uani d . . 1
H H6A 0.689592 0.605054 0.616825 0.022 Uiso calc U R 1
H H6B 0.718132 0.513535 0.594059 0.022 Uiso calc U R 1
C C7 0.2270(4) 0.3048(3) 0.63281(17) 0.0185(11) Uani d . . 1
C C8 0.2259(4) 0.2931(4) 0.68052(17) 0.0245(13) Uani d . . 1
H H8A 0.151558 0.292982 0.690458 0.037 Uiso calc U R 1
H H8B 0.265106 0.342134 0.693509 0.037 Uiso calc U R 1
H H8C 0.260255 0.236736 0.687816 0.037 Uiso calc U R 1
C C9 0.1523(4) 0.2342(4) 0.61336(19) 0.0281(13) Uani d . . 1
H H9A 0.153854 0.239666 0.583065 0.042 Uiso calc U R 1
H H9B 0.078847 0.243226 0.623344 0.042 Uiso calc U R 1
H H9C 0.176934 0.174831 0.62137 0.042 Uiso calc U R 1
C C10 0.1792(4) 0.3969(4) 0.6211(2) 0.0297(14) Uani d . . 1
H H10A 0.171068 0.400769 0.590944 0.045 Uiso calc U R 1
H H10B 0.227558 0.443877 0.630729 0.045 Uiso calc U R 1
H H10C 0.108973 0.403904 0.634394 0.045 Uiso calc U R 1
C C11 0.4136(4) 0.1842(3) 0.60210(16) 0.0191(11) Uani d . . 1
C C12 0.3993(4) 0.1285(3) 0.64175(17) 0.0214(12) Uani d . . 1
H H12A 0.322813 0.124192 0.648525 0.032 Uiso calc U R 1
H H12B 0.437522 0.156949 0.664759 0.032 Uiso calc U R 1
H H12C 0.428474 0.068904 0.637223 0.032 Uiso calc U R 1
C C13 0.3537(5) 0.1421(4) 0.56517(18) 0.0276(13) Uani d . . 1
H H13A 0.365468 0.177993 0.540226 0.041 Uiso calc U R 1
H H13B 0.276771 0.13955 0.571314 0.041 Uiso calc U R 1
H H13C 0.380878 0.081879 0.56047 0.041 Uiso calc U R 1
C C14 0.5351(4) 0.1832(4) 0.59044(18) 0.0237(12) Uani d . . 1
H H14A 0.553638 0.125613 0.57825 0.035 Uiso calc U R 1
H H14B 0.578285 0.192933 0.615455 0.035 Uiso calc U R 1
H H14C 0.549797 0.230372 0.570303 0.035 Uiso calc U R 1
C C15 0.6388(4) 0.5733(4) 0.70375(17) 0.0214(12) Uani d . . 1
C C16 0.5598(5) 0.6443(4) 0.68734(18) 0.0265(13) Uani d . . 1
H H16A 0.589171 0.67142 0.662137 0.04 Uiso calc U R 1
H H16B 0.549408 0.690149 0.708544 0.04 Uiso calc U R 1
H H16C 0.490722 0.616388 0.680956 0.04 Uiso calc U R 1
C C17 0.5928(5) 0.5304(4) 0.74364(17) 0.0283(14) Uani d . . 1
H H17A 0.523448 0.502741 0.737368 0.042 Uiso calc U R 1
H H17B 0.58294 0.576119 0.764919 0.042 Uiso calc U R 1
H H17C 0.642702 0.48517 0.753852 0.042 Uiso calc U R 1
C C18 0.7443(5) 0.6229(3) 0.71481(19) 0.0263(13) Uani d . . 1
H H18A 0.776987 0.646221 0.689399 0.039 Uiso calc U R 1
H H18B 0.794141 0.581699 0.728281 0.039 Uiso calc U R 1
H H18C 0.728144 0.672033 0.733718 0.039 Uiso calc U R 1
C C19 0.7846(4) 0.4243(4) 0.66723(18) 0.0205(12) Uani d . . 1
C C20 0.7952(4) 0.3850(4) 0.71136(17) 0.0243(12) Uani d . . 1
H H20A 0.731196 0.349808 0.717822 0.037 Uiso calc U R 1
H H20B 0.802202 0.433272 0.73154 0.037 Uiso calc U R 1
H H20C 0.858872 0.346936 0.712691 0.037 Uiso calc U R 1
C C21 0.8809(4) 0.4841(4) 0.6571(2) 0.0315(15) Uani d . . 1
H H21A 0.877433 0.502222 0.627952 0.047 Uiso calc U R 1
H H21B 0.947609 0.451373 0.662074 0.047 Uiso calc U R 1
H H21C 0.87895 0.536799 0.674908 0.047 Uiso calc U R 1
C C22 0.7893(5) 0.3457(4) 0.63556(18) 0.0257(13) Uani d . . 1
H H22A 0.775445 0.368169 0.607522 0.039 Uiso calc U R 1
H H22B 0.734827 0.301467 0.642827 0.039 Uiso calc U R 1
H H22C 0.860552 0.318274 0.636479 0.039 Uiso calc U R 1
N N1 0.5094(3) 0.4560(3) 0.58801(12) 0.0131(8) Uani d . . 1
H H1N 0.561708 0.418396 0.57238 0.016 Uiso calc U R 1
O O1 0.5143(3) 0.2832(3) 0.72722(12) 0.0287(9) Uani d . . 1
O O2 0.3282(3) 0.5221(3) 0.68987(12) 0.0275(9) Uani d . . 1
P P1 0.37070(10) 0.30299(8) 0.61308(4) 0.0133(3) Uani d . . 1
P P2 0.65128(10) 0.48399(9) 0.66182(4) 0.0133(3) Uani d . . 1
Ru Ru1 0.49599(3) 0.39548(3) 0.64927(2) 0.01415(11) Uani d . . 1
H H1 0.544(4) 0.360(4) 0.6367(17) 0.017 Uiso d U . 1
C C23 0.6513(4) 0.0333(3) 0.51101(16) 0.0195(11) Uani d . . 1
O O3 0.7486(3) 0.0475(3) 0.51738(12) 0.0271(9) Uani d . . 1
O O4 0.5889(3) 0.0791(2) 0.48800(12) 0.0254(9) Uani d . . 1
O O5 0.6101(3) -0.0374(3) 0.53199(13) 0.0262(9) Uani d . D 1
H H2 0.535(2) -0.057(4) 0.5321(18) 0.031 Uiso d U D 1
O O6 0.6581(3) 0.3739(2) 0.52775(13) 0.0239(9) Uani d . D 1
H H1W 0.700(3) 0.423(2) 0.5211(17) 0.029 Uiso d U D 1
H H2W 0.703(3) 0.326(2) 0.5331(18) 0.029 Uiso d U D 1
O O7 0.5221(3) 0.2587(3) 0.47991(14) 0.0317(10) Uani d . D 1
H H3W 0.572(4) 0.298(3) 0.4916(18) 0.038 Uiso d U D 1
H H4W 0.552(4) 0.2018(17) 0.4820(19) 0.038 Uiso d U D 1
O O8 0.7973(3) 0.2279(3) 0.54083(14) 0.0328(10) Uani d . D 1
H H5W 0.774(4) 0.175(2) 0.5299(19) 0.039 Uiso d U D 1
H H6W 0.8727(16) 0.231(4) 0.5412(19) 0.039 Uiso d U D 1

loop_
_atom_site_aniso_label
_atom_site_aniso_U_11
_atom_site_aniso_U_22
_atom_site_aniso_U_33
_atom_site_aniso_U_12
_atom_site_aniso_U_13
_atom_site_aniso_U_23
C1 0.017(2) 0.019(3) 0.024(3) -0.004(2) -0.002(2) -0.001(2)
C2 0.016(2) 0.016(3) 0.023(3) 0.000(2) 0.002(2) 0.000(2)
C3 0.023(3) 0.015(3) 0.017(3) 0.001(2) -0.006(2) 0.000(2)
C4 0.022(3) 0.008(3) 0.021(3) -0.0014(19) -0.003(2) 0.004(2)
C5 0.019(3) 0.009(3) 0.019(3) 0.0010(19) -0.001(2) 0.002(2)
C6 0.020(3) 0.008(3) 0.026(3) 0.0001(19) -0.001(2) 0.002(2)
C7 0.016(3) 0.011(3) 0.028(3) 0.004(2) 0.003(2) 0.004(2)
C8 0.022(3) 0.024(3) 0.027(3) 0.000(2) 0.005(2) -0.005(2)
C9 0.017(3) 0.027(3) 0.040(4) -0.004(2) -0.002(3) 0.001(3)
C10 0.019(3) 0.026(3) 0.044(4) 0.001(2) -0.003(2) -0.003(3)
C11 0.031(3) 0.008(3) 0.019(3) 0.003(2) 0.000(2) 0.003(2)
C12 0.026(3) 0.009(3) 0.030(3) 0.000(2) -0.001(2) 0.005(2)
C13 0.040(3) 0.015(3) 0.028(3) -0.003(3) -0.004(3) -0.005(2)
C14 0.032(3) 0.011(3) 0.029(3) 0.004(2) 0.005(2) 0.002(2)
C15 0.030(3) 0.012(3) 0.022(3) -0.002(2) -0.006(2) -0.005(2)
C16 0.036(3) 0.017(3) 0.026(3) 0.005(2) -0.002(3) -0.002(2)
C17 0.033(3) 0.031(4) 0.021(3) 0.000(3) 0.000(2) -0.005(3)
C18 0.035(3) 0.011(3) 0.033(3) -0.005(2) -0.011(3) -0.001(2)
C19 0.015(2) 0.020(3) 0.027(3) 0.000(2) -0.004(2) 0.005(2)
C20 0.023(3) 0.018(3) 0.032(3) 0.000(2) -0.007(2) 0.006(2)
C21 0.017(3) 0.026(3) 0.051(4) -0.001(2) 0.001(3) 0.002(3)
C22 0.023(3) 0.020(3) 0.033(3) 0.006(2) 0.002(2) -0.001(3)
N1 0.016(2) 0.0072(19) 0.016(2) 0.0002(16) -0.0008(18) 0.0025(15)
O1 0.038(2) 0.023(2) 0.025(2) -0.0034(18) -0.0048(19) 0.0106(17)
O2 0.026(2) 0.026(2) 0.030(2) -0.0006(18) 0.0052(17) -0.0058(19)
P1 0.0155(6) 0.0072(6) 0.0173(7) -0.0009(5) -0.0017(5) 0.0003(5)
P2 0.0154(6) 0.0080(6) 0.0166(7) -0.0007(5) -0.0006(5) 0.0014(5)
Ru1 0.01668(19) 0.01044(19) 0.01534(19) -0.00299(17) -0.00049(18) 0.00176(17)
C23 0.027(3) 0.014(3) 0.018(3) 0.002(2) 0.003(2) -0.005(2)
O3 0.025(2) 0.025(2) 0.031(2) -0.0009(16) -0.0038(18) 0.0022(18)
O4 0.026(2) 0.019(2) 0.031(2) 0.0004(16) -0.0019(17) 0.0023(17)
O5 0.026(2) 0.019(2) 0.033(2) -0.0029(16) -0.0014(18) 0.0062(18)
O6 0.025(2) 0.011(2) 0.036(2) -0.0022(15) 0.0115(18) -0.0015(17)
O7 0.039(3) 0.018(2) 0.039(3) 0.0013(18) 0.0011(19) -0.0037(19)
O8 0.030(2) 0.025(2) 0.043(3) 0.0025(18) 0.004(2) -0.002(2)

loop_
_atom_type_symbol
_atom_type_description
_atom_type_scat_dispersion_real
_atom_type_scat_dispersion_imag
_atom_type_scat_source
C C 0.0033 0.0016 'International Tables Vol C Tables 4.2.6.8 and 6.1.1.4'
H H 0.0000 0.0000 'International Tables Vol C Tables 4.2.6.8 and 6.1.1.4'
N N 0.0061 0.0033 'International Tables Vol C Tables 4.2.6.8 and 6.1.1.4'
O O 0.0106 0.0060 'International Tables Vol C Tables 4.2.6.8 and 6.1.1.4'
P P 0.1023 0.0942 'International Tables Vol C Tables 4.2.6.8 and 6.1.1.4'
Ru Ru -1.2594 0.8363 'International Tables Vol C Tables 4.2.6.8 and 6.1.1.4'

loop_
_geom_angle_atom_site_label_1
_geom_angle_atom_site_label_2
_geom_angle_atom_site_label_3
_geom_angle
O1 C1 Ru1 176.8(5)
O2 C2 Ru1 172.8(5)
C4 C3 P1 111.2(4)
C4 C3 H3A 109.4
P1 C3 H3A 109.4
C4 C3 H3B 109.4
P1 C3 H3B 109.4
H3A C3 H3B 108.0
N1 C4 C3 109.2(4)
N1 C4 H4A 109.8
C3 C4 H4A 109.8
N1 C4 H4B 109.8
C3 C4 H4B 109.8
H4A C4 H4B 108.3
N1 C5 C6 109.2(4)
N1 C5 H5A 109.8
C6 C5 H5A 109.8
N1 C5 H5B 109.8
C6 C5 H5B 109.8
H5A C5 H5B 108.3
C5 C6 P2 110.9(3)
C5 C6 H6A 109.5
P2 C6 H6A 109.5
C5 C6 H6B 109.5
P2 C6 H6B 109.5
H6A C6 H6B 108.0
C9 C7 C8 108.5(4)
C9 C7 C10 106.6(4)
C8 C7 C10 109.8(5)
C9 C7 P1 114.9(4)
C8 C7 P1 109.8(4)
C10 C7 P1 107.0(4)
C7 C8 H8A 109.5
C7 C8 H8B 109.5
H8A C8 H8B 109.5
C7 C8 H8C 109.5
H8A C8 H8C 109.5
H8B C8 H8C 109.5
C7 C9 H9A 109.5
C7 C9 H9B 109.5
H9A C9 H9B 109.5
C7 C9 H9C 109.5
H9A C9 H9C 109.5
H9B C9 H9C 109.5
C7 C10 H10A 109.5
C7 C10 H10B 109.5
H10A C10 H10B 109.5
C7 C10 H10C 109.5
H10A C10 H10C 109.5
H10B C10 H10C 109.5
C12 C11 C13 111.1(4)
C12 C11 C14 107.9(4)
C13 C11 C14 106.3(4)
C12 C11 P1 109.1(4)
C13 C11 P1 113.3(4)
C14 C11 P1 109.0(4)
C11 C12 H12A 109.5
C11 C12 H12B 109.5
H12A C12 H12B 109.5
C11 C12 H12C 109.5
H12A C12 H12C 109.5
H12B C12 H12C 109.5
C11 C13 H13A 109.5
C11 C13 H13B 109.5
H13A C13 H13B 109.5
C11 C13 H13C 109.5
H13A C13 H13C 109.5
H13B C13 H13C 109.5
C11 C14 H14A 109.5
C11 C14 H14B 109.5
H14A C14 H14B 109.5
C11 C14 H14C 109.5
H14A C14 H14C 109.5
H14B C14 H14C 109.5
C16 C15 C17 109.6(5)
C16 C15 C18 106.5(4)
C17 C15 C18 108.9(5)
C16 C15 P2 107.3(4)
C17 C15 P2 108.8(4)
C18 C15 P2 115.6(4)
C15 C16 H16A 109.5
C15 C16 H16B 109.5
H16A C16 H16B 109.5
C15 C16 H16C 109.5
H16A C16 H16C 109.5
H16B C16 H16C 109.5
C15 C17 H17A 109.5
C15 C17 H17B 109.5
H17A C17 H17B 109.5
C15 C17 H17C 109.5
H17A C17 H17C 109.5
H17B C17 H17C 109.5
C15 C18 H18A 109.5
C15 C18 H18B 109.5
H18A C18 H18B 109.5
C15 C18 H18C 109.5
H18A C18 H18C 109.5
H18B C18 H18C 109.5
C21 C19 C20 110.7(5)
C21 C19 C22 106.1(5)
C20 C19 C22 107.9(5)
C21 C19 P2 112.7(4)
C20 C19 P2 109.9(4)
C22 C19 P2 109.4(4)
C19 C20 H20A 109.5
C19 C20 H20B 109.5
H20A C20 H20B 109.5
C19 C20 H20C 109.5
H20A C20 H20C 109.5
H20B C20 H20C 109.5
C19 C21 H21A 109.5
C19 C21 H21B 109.5
H21A C21 H21B 109.5
C19 C21 H21C 109.5
H21A C21 H21C 109.5
H21B C21 H21C 109.5
C19 C22 H22A 109.5
C19 C22 H22B 109.5
H22A C22 H22B 109.5
C19 C22 H22C 109.5
H22A C22 H22C 109.5
H22B C22 H22C 109.5
C5 N1 C4 112.4(4)
C5 N1 Ru1 113.4(3)
C4 N1 Ru1 113.3(3)
C5 N1 H1N 105.6
C4 N1 H1N 105.6
Ru1 N1 H1N 105.6
C3 P1 C7 106.5(2)
C3 P1 C11 104.1(2)
C7 P1 C11 109.9(2)
C3 P1 Ru1 101.18(17)
C7 P1 Ru1 116.28(18)
C11 P1 Ru1 117.09(18)
C6 P2 C19 103.5(2)
C6 P2 C15 106.3(2)
C19 P2 C15 109.9(2)
C6 P2 Ru1 101.20(17)
C19 P2 Ru1 117.43(18)
C15 P2 Ru1 116.58(18)
C1 Ru1 C2 94.0(2)
C1 Ru1 N1 168.6(2)
C2 Ru1 N1 97.42(19)
C1 Ru1 P2 96.64(16)
C2 Ru1 P2 96.95(16)
N1 Ru1 P2 81.82(11)
C1 Ru1 P1 97.33(16)
C2 Ru1 P1 96.95(16)
N1 Ru1 P1 81.51(11)
P2 Ru1 P1 159.51(5)
C1 Ru1 H1 91.(3)
C2 Ru1 H1 175.(3)
N1 Ru1 H1 78.(3)
P2 Ru1 H1 82.(3)
P1 Ru1 H1 82.(3)
O3 C23 O4 126.4(5)
O3 C23 O5 114.8(5)
O4 C23 O5 118.8(5)
C23 O5 H2 126.(4)
H1W O6 H2W 108.(3)
H3W O7 H4W 107.(3)
H5W O8 H6W 111.(3)

loop_
_geom_bond_atom_site_label_1
_geom_bond_atom_site_label_2
_geom_bond_distance
C1 O1 1.164(6)
C1 Ru1 1.875(5)
C2 O2 1.154(6)
C2 Ru1 1.971(5)
C3 C4 1.526(7)
C3 P1 1.852(5)
C3 H3A 0.99
C3 H3B 0.99
C4 N1 1.494(6)
C4 H4A 0.99
C4 H4B 0.99
C5 N1 1.493(6)
C5 C6 1.526(7)
C5 H5A 0.99
C5 H5B 0.99
C6 P2 1.859(5)
C6 H6A 0.99
C6 H6B 0.99
C7 C9 1.547(7)
C7 C8 1.548(8)
C7 C10 1.556(8)
C7 P1 1.900(5)
C8 H8A 0.98
C8 H8B 0.98
C8 H8C 0.98
C9 H9A 0.98
C9 H9B 0.98
C9 H9C 0.98
C10 H10A 0.98
C10 H10B 0.98
C10 H10C 0.98
C11 C12 1.539(7)
C11 C13 1.541(7)
C11 C14 1.561(8)
C11 P1 1.902(5)
C12 H12A 0.98
C12 H12B 0.98
C12 H12C 0.98
C13 H13A 0.98
C13 H13B 0.98
C13 H13C 0.98
C14 H14A 0.98
C14 H14B 0.98
C14 H14C 0.98
C15 C16 1.548(8)
C15 C17 1.549(8)
C15 C18 1.553(7)
C15 P2 1.913(6)
C16 H16A 0.98
C16 H16B 0.98
C16 H16C 0.98
C17 H17A 0.98
C17 H17B 0.98
C17 H17C 0.98
C18 H18A 0.98
C18 H18B 0.98
C18 H18C 0.98
C19 C21 1.535(7)
C19 C20 1.546(8)
C19 C22 1.564(8)
C19 P2 1.898(5)
C20 H20A 0.98
C20 H20B 0.98
C20 H20C 0.98
C21 H21A 0.98
C21 H21B 0.98
C21 H21C 0.98
C22 H22A 0.98
C22 H22B 0.98
C22 H22C 0.98
N1 Ru1 2.180(4)
N1 H1N 1.0
P1 Ru1 2.3962(15)
P2 Ru1 2.3851(16)
Ru1 H1 0.89(6)
C23 O3 1.248(6)
C23 O4 1.277(6)
C23 O5 1.363(6)
O5 H2 0.97(2)
O6 H1W 0.923(19)
O6 H2W 0.926(19)
O7 H3W 0.943(19)
O7 H4W 0.938(19)
O8 H5W 0.921(19)
O8 H6W 0.941(19)
